data_4110126
loop_
_publ_author_name
'Hiromitsu Maeda'
'Yohei Haketa'
'Takashi Nakanishi'

_publ_section_title
;
 Aryl-Substituted C3-Bridged Oligopyrroles as Anion Receptors for
 Formation of Supramolecular Organogels
;
_journal_name_full 'Journal of the American Chemical Society'
_journal_page_first 13661
_journal_page_last 13674
_journal_paper_doi 10.1021/ja074435z
_journal_volume 129
_journal_year 2007
_chemical_formula_moiety 'C23 H17 B F2 N2 O2, C12 H28 N, C2 H4 Cl2, Cl'
_chemical_formula_sum 'C37 H49 B Cl3 F2 N3 O2'
_chemical_formula_weight 722.95
_chemical_name_systematic
; 
 ? 
;
_space_group_IT_number 14
_symmetry_cell_setting monoclinic
_symmetry_Int_Tables_number 14
_symmetry_space_group_name_Hall '-P 2yn'
_symmetry_space_group_name_H-M 'P 1 21/n 1'
_atom_sites_solution_hydrogens geom
_atom_sites_solution_primary direct
_atom_sites_solution_secondary difmap
_audit_creation_method SHELXL-97
_cell_angle_alpha 90.00
_cell_angle_beta 92.675(11)
_cell_angle_gamma 90.00
_cell_formula_units_Z 4
_cell_length_a 12.775(4)
_cell_length_b 8.536(3)
_cell_length_c 35.084(11)
_cell_measurement_reflns_used 15613
_cell_measurement_temperature 123(2)
_cell_measurement_theta_max 27.5
_cell_measurement_theta_min 3.1
_cell_volume 3822(2)
_computing_structure_refinement 'SHELXL-97 (Sheldrick, 1997)'
_computing_structure_solution 'SHELXS-97 (Sheldrick, 1990)'
_diffrn_ambient_temperature 123(2)
_diffrn_detector_area_resol_mean 10.00
_diffrn_measured_fraction_theta_full 0.998
_diffrn_measured_fraction_theta_max 0.998
_diffrn_measurement_device_type 'Rigaku RAXIS-RAPID'
_diffrn_measurement_method \w
_diffrn_radiation_monochromator graphite
_diffrn_radiation_source 'fine-focus sealed tube'
_diffrn_radiation_type MoK\a
_diffrn_radiation_wavelength 0.71075
_diffrn_reflns_av_R_equivalents 0.2024
_diffrn_reflns_av_sigmaI/netI 0.2193
_diffrn_reflns_limit_h_max 15
_diffrn_reflns_limit_h_min -15
_diffrn_reflns_limit_k_max 9
_diffrn_reflns_limit_k_min -10
_diffrn_reflns_limit_l_max 41
_diffrn_reflns_limit_l_min -41
_diffrn_reflns_number 27954
_diffrn_reflns_theta_full 25.00
_diffrn_reflns_theta_max 25.00
_diffrn_reflns_theta_min 3.07
_exptl_absorpt_coefficient_mu 0.285
_exptl_absorpt_correction_T_max 0.9972
_exptl_absorpt_correction_T_min 0.8706
_exptl_absorpt_correction_type none
_exptl_crystal_colour yellow
_exptl_crystal_density_diffrn 1.257
_exptl_crystal_description prism
_exptl_crystal_F_000 1528
_exptl_crystal_size_max 0.50
_exptl_crystal_size_mid 0.10
_exptl_crystal_size_min 0.01
_refine_diff_density_max 0.374
_refine_diff_density_min -0.289
_refine_diff_density_rms 0.056
_refine_ls_extinction_method none
_refine_ls_goodness_of_fit_ref 0.856
_refine_ls_hydrogen_treatment constr
_refine_ls_matrix_type full
_refine_ls_number_parameters 437
_refine_ls_number_reflns 6713
_refine_ls_number_restraints 0
_refine_ls_restrained_S_all 0.856
_refine_ls_R_factor_all 0.2008
_refine_ls_R_factor_gt 0.0724
_refine_ls_shift/su_max 0.000
_refine_ls_shift/su_mean 0.000
_refine_ls_structure_factor_coef Fsqd
_refine_ls_weighting_details 'calc w=1/[\s^2^(Fo^2^)+(0.0456P)^2^+0.0000P] where P=(Fo^2^+2Fc^2^)/3'
_refine_ls_weighting_scheme calc
_refine_ls_wR_factor_gt 0.1190
_refine_ls_wR_factor_ref 0.1535
_reflns_number_gt 2368
_reflns_number_total 6713
_reflns_threshold_expression >2sigma(I)
_cod_data_source_file ja074435zsi20070702_110821_6.cif
_cod_data_source_block 70328mae
_cod_original_sg_symbol_H-M 'P 21/n'
_cod_database_code 4110126

loop_
_symmetry_equiv_pos_as_xyz
'x, y, z'
'-x+1/2, y+1/2, -z+1/2'
'-x, -y, -z'
'x-1/2, -y-1/2, z-1/2'

loop_
_atom_site_label
_atom_site_type_symbol
_atom_site_fract_x
_atom_site_fract_y
_atom_site_fract_z
_atom_site_U_iso_or_equiv
_atom_site_adp_type
_atom_site_occupancy
_atom_site_symmetry_multiplicity
_atom_site_calc_flag
_atom_site_refinement_flags
C1 C 0.6142(5) 0.6166(8) 0.24123(16) 0.073(2) Uani 1 1 d .
H1 H 0.6200 0.6705 0.2177 0.088 Uiso 1 1 calc R
C2 C 0.7007(5) 0.5414(10) 0.25791(17) 0.103(3) Uani 1 1 d .
H2 H 0.7661 0.5467 0.2461 0.124 Uiso 1 1 calc R
C3 C 0.6931(7) 0.4595(8) 0.2912(2) 0.080(3) Uani 1 1 d .
H3 H 0.7515 0.4026 0.3016 0.096 Uiso 1 1 calc R
C4 C 0.6003(6) 0.4603(8) 0.3091(2) 0.077(2) Uani 1 1 d .
H4 H 0.5955 0.4103 0.3332 0.092 Uiso 1 1 calc R
C5 C 0.5144(5) 0.5331(7) 0.29243(16) 0.0623(19) Uani 1 1 d .
H5 H 0.4494 0.5281 0.3045 0.075 Uiso 1 1 calc R
C6 C 0.5200(4) 0.6136(6) 0.25854(14) 0.0414(13) Uani 1 1 d .
C7 C 0.4261(4) 0.6908(6) 0.24218(13) 0.0359(13) Uani 1 1 d .
C8 C 0.3283(4) 0.7101(6) 0.25676(15) 0.0465(14) Uani 1 1 d .
H6 H 0.3080 0.6746 0.2810 0.056 Uiso 1 1 calc R
C9 C 0.2645(4) 0.7898(6) 0.23016(15) 0.0488(15) Uani 1 1 d .
H7 H 0.1932 0.8174 0.2328 0.059 Uiso 1 1 calc R
C10 C 0.3236(4) 0.8216(6) 0.19925(15) 0.0390(14) Uani 1 1 d .
C11 C 0.2982(4) 0.8990(6) 0.16365(14) 0.0386(13) Uani 1 1 d .
C12 C 0.3692(4) 0.9295(6) 0.13687(14) 0.0445(14) Uani 1 1 d .
H8 H 0.4388 0.8913 0.1405 0.053 Uiso 1 1 calc R
C13 C 0.3423(4) 1.0142(6) 0.10479(14) 0.0395(14) Uani 1 1 d .
C14 C 0.4159(4) 1.0607(6) 0.07816(15) 0.0423(14) Uani 1 1 d .
C15 C 0.4058(5) 1.1615(6) 0.04695(15) 0.0531(16) Uani 1 1 d .
H9 H 0.3436 1.2146 0.0386 0.064 Uiso 1 1 calc R
C16 C 0.5024(5) 1.1712(6) 0.03005(15) 0.0524(17) Uani 1 1 d .
H10 H 0.5175 1.2310 0.0082 0.063 Uiso 1 1 calc R
C17 C 0.5725(4) 1.0768(6) 0.05128(14) 0.0405(14) Uani 1 1 d .
C18 C 0.6830(4) 1.0466(6) 0.04546(15) 0.0435(14) Uani 1 1 d .
C19 C 0.7248(5) 1.0822(7) 0.01081(16) 0.0573(17) Uani 1 1 d .
H11 H 0.6810 1.1257 -0.0091 0.069 Uiso 1 1 calc R
C20 C 0.8285(5) 1.0555(7) 0.00483(17) 0.0669(19) Uani 1 1 d .
H12 H 0.8557 1.0797 -0.0192 0.080 Uiso 1 1 calc R
C21 C 0.8942(5) 0.9934(7) 0.03358(16) 0.0608(17) Uani 1 1 d .
H13 H 0.9662 0.9759 0.0295 0.073 Uiso 1 1 calc R
C22 C 0.8531(5) 0.9572(6) 0.06840(15) 0.0510(16) Uani 1 1 d .
H14 H 0.8975 0.9145 0.0883 0.061 Uiso 1 1 calc R
C23 C 0.7484(4) 0.9827(6) 0.07453(14) 0.0418(13) Uani 1 1 d .
H15 H 0.7209 0.9568 0.0984 0.050 Uiso 1 1 calc R
N1 N 0.4236(3) 0.7605(5) 0.20738(10) 0.0355(10) Uani 1 1 d .
H16 H 0.4766 0.7663 0.1923 0.043 Uiso 1 1 calc R
N2 N 0.5203(3) 1.0127(5) 0.08003(11) 0.0415(11) Uani 1 1 d .
H17 H 0.5483 0.9495 0.0975 0.050 Uiso 1 1 calc R
O1 O 0.1987(2) 0.9407(4) 0.15835(10) 0.0512(10) Uani 1 1 d .
O2 O 0.2446(3) 1.0591(4) 0.09750(10) 0.0529(11) Uani 1 1 d .
B1 B 0.1614(6) 1.0004(10) 0.1209(2) 0.064(2) Uani 1 1 d .
F1 F 0.1107(3) 0.8773(6) 0.10206(10) 0.0999(14) Uani 1 1 d .
F2 F 0.0917(3) 1.1179(6) 0.12679(10) 0.1231(19) Uani 1 1 d .
C24 C 0.2971(5) 0.4746(8) 0.12569(19) 0.083(2) Uani 1 1 d .
H18 H 0.2510 0.4032 0.1103 0.099 Uiso 1 1 calc R
H19 H 0.2578 0.5718 0.1307 0.099 Uiso 1 1 calc R
C25 C 0.3902(5) 0.5101(8) 0.10561(18) 0.077(2) Uani 1 1 d .
H20 H 0.4290 0.4130 0.1001 0.093 Uiso 1 1 calc R
H21 H 0.4369 0.5807 0.1210 0.093 Uiso 1 1 calc R
Cl1 Cl 0.33980(15) 0.3812(2) 0.17049(5) 0.0867(6) Uani 1 1 d .
Cl2 Cl 0.34462(15) 0.6053(2) 0.06160(5) 0.0840(6) Uani 1 1 d .
C26 C 0.6321(5) 0.2524(8) 0.16341(18) 0.079(2) Uani 1 1 d .
H22 H 0.5866 0.2507 0.1401 0.118 Uiso 1 1 calc R
H23 H 0.5907 0.2809 0.1852 0.118 Uiso 1 1 calc R
H24 H 0.6629 0.1484 0.1677 0.118 Uiso 1 1 calc R
C27 C 0.7180(5) 0.3708(7) 0.15911(16) 0.0637(18) Uani 1 1 d .
H25 H 0.7553 0.3878 0.1841 0.076 Uiso 1 1 calc R
H26 H 0.6870 0.4718 0.1506 0.076 Uiso 1 1 calc R
C28 C 0.7949(4) 0.3158(6) 0.13056(16) 0.0512(16) Uani 1 1 d .
H27 H 0.7556 0.2578 0.1101 0.061 Uiso 1 1 calc R
H28 H 0.8439 0.2409 0.1435 0.061 Uiso 1 1 calc R
C29 C 1.0434(5) 0.5723(7) 0.19740(17) 0.077(2) Uani 1 1 d .
H29 H 1.0763 0.6564 0.1832 0.116 Uiso 1 1 calc R
H30 H 1.0968 0.5189 0.2136 0.116 Uiso 1 1 calc R
H31 H 0.9900 0.6169 0.2134 0.116 Uiso 1 1 calc R
C30 C 0.9923(4) 0.4552(7) 0.16947(16) 0.068(2) Uani 1 1 d .
H32 H 0.9548 0.3737 0.1836 0.082 Uiso 1 1 calc R
H33 H 1.0465 0.4035 0.1546 0.082 Uiso 1 1 calc R
C31 C 0.9147(4) 0.5446(6) 0.14248(14) 0.0486(15) Uani 1 1 d .
H34 H 0.8611 0.5948 0.1579 0.058 Uiso 1 1 calc R
H35 H 0.9531 0.6289 0.1297 0.058 Uiso 1 1 calc R
C32 C 1.0751(5) 0.3721(8) 0.04044(16) 0.0707(19) Uani 1 1 d .
H36 H 1.1118 0.2894 0.0551 0.106 Uiso 1 1 calc R
H37 H 1.1265 0.4399 0.0287 0.106 Uiso 1 1 calc R
H38 H 1.0292 0.3247 0.0205 0.106 Uiso 1 1 calc R
C33 C 1.0098(4) 0.4691(7) 0.06688(16) 0.0572(17) Uani 1 1 d .
H39 H 1.0563 0.5225 0.0861 0.069 Uiso 1 1 calc R
H40 H 0.9704 0.5501 0.0520 0.069 Uiso 1 1 calc R
C34 C 0.9344(4) 0.3642(7) 0.08652(15) 0.0530(16) Uani 1 1 d .
H41 H 0.8930 0.3054 0.0667 0.064 Uiso 1 1 calc R
H42 H 0.9757 0.2867 0.1019 0.064 Uiso 1 1 calc R
C35 C 0.6518(4) 0.6038(6) 0.03758(14) 0.0583(18) Uani 1 1 d .
H43 H 0.6085 0.6587 0.0556 0.087 Uiso 1 1 calc R
H44 H 0.6066 0.5551 0.0176 0.087 Uiso 1 1 calc R
H45 H 0.6990 0.6787 0.0260 0.087 Uiso 1 1 calc R
C36 C 0.7158(4) 0.4783(6) 0.05850(15) 0.0583(17) Uani 1 1 d .
H46 H 0.7586 0.4208 0.0403 0.070 Uiso 1 1 calc R
H47 H 0.6685 0.4025 0.0704 0.070 Uiso 1 1 calc R
C37 C 0.7870(4) 0.5550(6) 0.08916(13) 0.0422(14) Uani 1 1 d .
H48 H 0.7426 0.6109 0.1071 0.051 Uiso 1 1 calc R
H49 H 0.8307 0.6343 0.0768 0.051 Uiso 1 1 calc R
N3 N 0.8594(3) 0.4434(5) 0.11209(11) 0.0432(12) Uani 1 1 d .
Cl3 Cl 0.61156(9) 0.77001(15) 0.14521(3) 0.0399(3) Uani 1 1 d .

loop_
_atom_site_aniso_label
_atom_site_aniso_U_11
_atom_site_aniso_U_22
_atom_site_aniso_U_33
_atom_site_aniso_U_23
_atom_site_aniso_U_13
_atom_site_aniso_U_12
C1 0.071(4) 0.108(6) 0.042(4) 0.017(4) 0.014(3) 0.042(4)
C2 0.081(5) 0.180(9) 0.048(4) 0.008(5) -0.001(4) 0.080(5)
C3 0.118(6) 0.050(4) 0.068(5) -0.017(4) -0.045(5) 0.036(4)
C4 0.098(5) 0.059(5) 0.069(5) 0.031(4) -0.038(5) -0.029(4)
C5 0.061(4) 0.065(5) 0.060(4) 0.025(3) -0.010(3) -0.025(3)
C6 0.055(4) 0.033(3) 0.036(3) -0.001(3) 0.003(3) -0.001(3)
C7 0.043(3) 0.032(3) 0.033(3) -0.001(2) 0.003(3) -0.001(2)
C8 0.049(3) 0.054(4) 0.037(3) -0.005(3) 0.012(3) -0.008(3)
C9 0.036(3) 0.058(4) 0.053(4) -0.012(3) 0.013(3) -0.002(3)
C10 0.031(3) 0.041(4) 0.045(3) -0.008(3) -0.002(3) 0.001(2)
C11 0.040(3) 0.038(3) 0.038(3) -0.010(3) -0.004(3) 0.011(2)
C12 0.037(3) 0.056(4) 0.041(3) 0.005(3) -0.001(3) 0.012(3)
C13 0.045(3) 0.033(3) 0.040(3) -0.005(2) -0.007(3) 0.008(3)
C14 0.054(4) 0.029(3) 0.043(3) -0.005(3) -0.007(3) 0.002(3)
C15 0.075(4) 0.036(4) 0.048(4) 0.004(3) -0.015(3) 0.003(3)
C16 0.079(4) 0.036(4) 0.041(3) 0.010(3) -0.012(3) -0.007(3)
C17 0.062(4) 0.030(3) 0.030(3) 0.001(2) 0.000(3) -0.009(3)
C18 0.058(4) 0.035(3) 0.038(3) -0.002(3) 0.007(3) -0.011(3)
C19 0.077(5) 0.055(4) 0.040(3) 0.000(3) -0.002(4) -0.023(3)
C20 0.081(5) 0.077(5) 0.044(4) -0.002(3) 0.021(4) -0.024(4)
C21 0.065(4) 0.064(5) 0.055(4) -0.010(3) 0.016(4) -0.021(3)
C22 0.065(4) 0.045(4) 0.044(3) -0.007(3) 0.010(3) -0.020(3)
C23 0.054(3) 0.033(3) 0.040(3) 0.001(2) 0.011(3) -0.006(3)
N1 0.032(2) 0.037(3) 0.039(2) -0.002(2) 0.0041(19) 0.0006(19)
N2 0.053(3) 0.038(3) 0.033(3) 0.003(2) -0.003(2) 0.001(2)
O1 0.033(2) 0.063(3) 0.057(2) 0.0030(19) 0.0001(19) 0.0150(17)
O2 0.045(2) 0.052(3) 0.060(3) 0.0050(19) -0.009(2) 0.0145(19)
B1 0.046(4) 0.091(7) 0.053(5) -0.014(4) -0.014(4) 0.029(4)
F1 0.064(2) 0.172(4) 0.063(2) -0.017(3) -0.001(2) -0.032(2)
F2 0.127(4) 0.166(5) 0.078(3) 0.024(3) 0.022(3) 0.113(3)
C24 0.079(5) 0.067(6) 0.104(6) -0.018(4) 0.019(4) -0.001(4)
C25 0.073(5) 0.070(5) 0.088(5) -0.023(4) 0.002(4) -0.005(4)
Cl1 0.1115(15) 0.0843(15) 0.0647(11) 0.0053(10) 0.0070(11) -0.0147(11)
Cl2 0.1181(15) 0.0653(13) 0.0677(11) 0.0080(9) -0.0062(11) -0.0119(10)
C26 0.078(5) 0.059(5) 0.100(5) 0.013(4) 0.017(4) 0.002(4)
C27 0.085(5) 0.052(4) 0.055(4) 0.007(3) 0.008(4) -0.009(4)
C28 0.063(4) 0.040(4) 0.050(4) 0.010(3) -0.004(3) -0.002(3)
C29 0.087(5) 0.060(5) 0.079(5) -0.007(3) -0.042(4) 0.012(3)
C30 0.076(4) 0.051(4) 0.075(4) 0.000(3) -0.030(4) 0.013(3)
C31 0.056(3) 0.033(4) 0.055(3) -0.004(3) -0.007(3) 0.004(3)
C32 0.067(4) 0.079(5) 0.066(4) -0.007(4) 0.004(4) 0.014(4)
C33 0.051(4) 0.056(4) 0.065(4) -0.003(3) 0.005(3) 0.008(3)
C34 0.059(4) 0.047(4) 0.052(4) -0.005(3) -0.007(3) 0.014(3)
C35 0.074(4) 0.045(4) 0.054(4) 0.003(3) -0.024(3) 0.006(3)
C36 0.070(4) 0.045(4) 0.058(4) -0.005(3) -0.017(3) 0.007(3)
C37 0.052(3) 0.030(3) 0.044(3) 0.001(2) -0.003(3) 0.004(2)
N3 0.048(3) 0.038(3) 0.043(3) -0.003(2) -0.005(2) 0.006(2)
Cl3 0.0385(7) 0.0428(8) 0.0386(7) 0.0024(6) 0.0027(6) 0.0027(6)

loop_
_atom_type_symbol
_atom_type_description
_atom_type_scat_dispersion_real
_atom_type_scat_dispersion_imag
_atom_type_scat_source
C C 0.0033 0.0016 'International Tables Vol C Tables 4.2.6.8 and 6.1.1.4'
H H 0.0000 0.0000 'International Tables Vol C Tables 4.2.6.8 and 6.1.1.4'
B B 0.0013 0.0007 'International Tables Vol C Tables 4.2.6.8 and 6.1.1.4'
Cl Cl 0.1484 0.1585 'International Tables Vol C Tables 4.2.6.8 and 6.1.1.4'
F F 0.0171 0.0103 'International Tables Vol C Tables 4.2.6.8 and 6.1.1.4'
N N 0.0061 0.0033 'International Tables Vol C Tables 4.2.6.8 and 6.1.1.4'
O O 0.0106 0.0060 'International Tables Vol C Tables 4.2.6.8 and 6.1.1.4'

loop_
_geom_angle_atom_site_label_1
_geom_angle_atom_site_label_2
_geom_angle_atom_site_label_3
_geom_angle
C6 C1 C2 120.2(6)
C6 C1 H1 119.9
C2 C1 H1 119.9
C3 C2 C1 120.7(7)
C3 C2 H2 119.6
C1 C2 H2 119.6
C2 C3 C4 119.2(6)
C2 C3 H3 120.4
C4 C3 H3 120.4
C3 C4 C5 119.9(6)
C3 C4 H4 120.0
C5 C4 H4 120.0
C4 C5 C6 121.5(6)
C4 C5 H5 119.2
C6 C5 H5 119.2
C1 C6 C5 118.2(5)
C1 C6 C7 122.5(5)
C5 C6 C7 119.2(5)
N1 C7 C8 107.2(4)
N1 C7 C6 122.4(5)
C8 C7 C6 130.4(5)
C7 C8 C9 108.8(5)
C7 C8 H6 125.6
C9 C8 H6 125.6
C10 C9 C8 107.5(5)
C10 C9 H7 126.3
C8 C9 H7 126.3
C9 C10 N1 107.1(4)
C9 C10 C11 131.8(5)
N1 C10 C11 121.1(5)
O1 C11 C12 121.2(4)
O1 C11 C10 114.9(5)
C12 C11 C10 123.9(4)
C11 C12 C13 121.2(5)
C11 C12 H8 119.4
C13 C12 H8 119.4
O2 C13 C12 120.8(5)
O2 C13 C14 116.3(4)
C12 C13 C14 122.9(5)
N2 C14 C15 105.8(5)
N2 C14 C13 123.4(4)
C15 C14 C13 130.8(5)
C14 C15 C16 108.6(5)
C14 C15 H9 125.7
C16 C15 H9 125.7
C17 C16 C15 107.3(5)
C17 C16 H10 126.4
C15 C16 H10 126.4
N2 C17 C16 107.8(5)
N2 C17 C18 123.2(4)
C16 C17 C18 129.0(5)
C19 C18 C23 118.9(5)
C19 C18 C17 120.0(5)
C23 C18 C17 121.1(5)
C20 C19 C18 120.9(5)
C20 C19 H11 119.5
C18 C19 H11 119.5
C19 C20 C21 120.6(6)
C19 C20 H12 119.7
C21 C20 H12 119.7
C20 C21 C22 119.1(6)
C20 C21 H13 120.5
C22 C21 H13 120.5
C23 C22 C21 120.7(5)
C23 C22 H14 119.7
C21 C22 H14 119.7
C22 C23 C18 119.9(5)
C22 C23 H15 120.1
C18 C23 H15 120.1
C7 N1 C10 109.3(4)
C7 N1 H16 125.3
C10 N1 H16 125.3
C17 N2 C14 110.5(4)
C17 N2 H17 124.7
C14 N2 H17 124.7
C11 O1 B1 119.2(5)
C13 O2 B1 119.8(4)
F2 B1 F1 109.6(5)
F2 B1 O2 109.3(7)
F1 B1 O2 109.1(5)
F2 B1 O1 107.9(5)
F1 B1 O1 106.8(6)
O2 B1 O1 114.1(5)
C25 C24 Cl1 107.0(5)
C25 C24 H18 110.3
Cl1 C24 H18 110.3
C25 C24 H19 110.3
Cl1 C24 H19 110.3
H18 C24 H19 108.6
C24 C25 Cl2 105.7(4)
C24 C25 H20 110.6
Cl2 C25 H20 110.6
C24 C25 H21 110.6
Cl2 C25 H21 110.6
H20 C25 H21 108.7
C27 C26 H22 109.5
C27 C26 H23 109.5
H22 C26 H23 109.5
C27 C26 H24 109.5
H22 C26 H24 109.5
H23 C26 H24 109.5
C26 C27 C28 111.0(5)
C26 C27 H25 109.4
C28 C27 H25 109.4
C26 C27 H26 109.4
C28 C27 H26 109.4
H25 C27 H26 108.0
C27 C28 N3 116.1(5)
C27 C28 H27 108.3
N3 C28 H27 108.3
C27 C28 H28 108.3
N3 C28 H28 108.3
H27 C28 H28 107.4
C30 C29 H29 109.5
C30 C29 H30 109.5
H29 C29 H30 109.5
C30 C29 H31 109.5
H29 C29 H31 109.5
H30 C29 H31 109.5
C29 C30 C31 108.4(5)
C29 C30 H32 110.0
C31 C30 H32 110.0
C29 C30 H33 110.0
C31 C30 H33 110.0
H32 C30 H33 108.4
N3 C31 C30 114.5(4)
N3 C31 H34 108.6
C30 C31 H34 108.6
N3 C31 H35 108.6
C30 C31 H35 108.6
H34 C31 H35 107.6
C33 C32 H36 109.5
C33 C32 H37 109.5
H36 C32 H37 109.5
C33 C32 H38 109.5
H36 C32 H38 109.5
H37 C32 H38 109.5
C34 C33 C32 109.7(5)
C34 C33 H39 109.7
C32 C33 H39 109.7
C34 C33 H40 109.7
C32 C33 H40 109.7
H39 C33 H40 108.2
N3 C34 C33 116.4(5)
N3 C34 H41 108.2
C33 C34 H41 108.2
N3 C34 H42 108.2
C33 C34 H42 108.2
H41 C34 H42 107.3
C36 C35 H43 109.5
C36 C35 H44 109.5
H43 C35 H44 109.5
C36 C35 H45 109.5
H43 C35 H45 109.5
H44 C35 H45 109.5
C35 C36 C37 109.2(4)
C35 C36 H46 109.8
C37 C36 H46 109.8
C35 C36 H47 109.8
C37 C36 H47 109.8
H46 C36 H47 108.3
C36 C37 N3 115.5(4)
C36 C37 H48 108.4
N3 C37 H48 108.4
C36 C37 H49 108.4
N3 C37 H49 108.4
H48 C37 H49 107.5
C34 N3 C31 112.7(4)
C34 N3 C28 107.7(4)
C31 N3 C28 110.5(4)
C34 N3 C37 110.7(4)
C31 N3 C37 105.4(4)
C28 N3 C37 110.0(4)

loop_
_geom_bond_atom_site_label_1
_geom_bond_atom_site_label_2
_geom_bond_distance
C1 C6 1.373(7)
C1 C2 1.384(7)
C1 H1 0.9500
C2 C3 1.367(9)
C2 H2 0.9500
C3 C4 1.368(9)
C3 H3 0.9500
C4 C5 1.369(8)
C4 H4 0.9500
C5 C6 1.378(7)
C5 H5 0.9500
C6 C7 1.462(6)
C7 N1 1.357(6)
C7 C8 1.382(6)
C8 C9 1.388(6)
C8 H6 0.9500
C9 C10 1.376(7)
C9 H7 0.9500
C10 N1 1.397(5)
C10 C11 1.437(6)
C11 O1 1.324(5)
C11 C12 1.361(7)
C12 C13 1.368(6)
C12 H8 0.9500
C13 O2 1.320(5)
C13 C14 1.413(7)
C14 N2 1.394(6)
C14 C15 1.394(7)
C15 C16 1.396(7)
C15 H9 0.9500
C16 C17 1.394(6)
C16 H10 0.9500
C17 N2 1.350(6)
C17 C18 1.459(7)
C18 C19 1.384(7)
C18 C23 1.399(6)
C19 C20 1.370(8)
C19 H11 0.9500
C20 C21 1.386(7)
C20 H12 0.9500
C21 C22 1.386(7)
C21 H13 0.9500
C22 C23 1.382(7)
C22 H14 0.9500
C23 H15 0.9500
N1 H16 0.8800
N2 H17 0.8800
O1 B1 1.467(7)
O2 B1 1.461(9)
B1 F2 1.364(8)
B1 F1 1.386(8)
C24 C25 1.442(8)
C24 Cl1 1.823(7)
C24 H18 0.9900
C24 H19 0.9900
C25 Cl2 1.816(6)
C25 H20 0.9900
C25 H21 0.9900
C26 C27 1.505(8)
C26 H22 0.9800
C26 H23 0.9800
C26 H24 0.9800
C27 C28 1.510(8)
C27 H25 0.9900
C27 H26 0.9900
C28 N3 1.528(7)
C28 H27 0.9900
C28 H28 0.9900
C29 C30 1.525(7)
C29 H29 0.9800
C29 H30 0.9800
C29 H31 0.9800
C30 C31 1.541(6)
C30 H32 0.9900
C30 H33 0.9900
C31 N3 1.520(6)
C31 H34 0.9900
C31 H35 0.9900
C32 C33 1.522(8)
C32 H36 0.9800
C32 H37 0.9800
C32 H38 0.9800
C33 C34 1.505(8)
C33 H39 0.9900
C33 H40 0.9900
C34 N3 1.504(7)
C34 H41 0.9900
C34 H42 0.9900
C35 C36 1.516(6)
C35 H43 0.9800
C35 H44 0.9800
C35 H45 0.9800
C36 C37 1.524(6)
C36 H46 0.9900
C36 H47 0.9900
C37 N3 1.530(5)
C37 H48 0.9900
C37 H49 0.9900

loop_
_geom_torsion_atom_site_label_1
_geom_torsion_atom_site_label_2
_geom_torsion_atom_site_label_3
_geom_torsion_atom_site_label_4
_geom_torsion
C6 C1 C2 C3 1.9(11)
C1 C2 C3 C4 -3.9(11)
C2 C3 C4 C5 4.7(10)
C3 C4 C5 C6 -3.4(10)
C2 C1 C6 C5 -0.6(9)
C2 C1 C6 C7 -179.9(6)
C4 C5 C6 C1 1.3(9)
C4 C5 C6 C7 -179.3(5)
C1 C6 C7 N1 5.1(8)
C5 C6 C7 N1 -174.2(5)
C1 C6 C7 C8 -174.4(6)
C5 C6 C7 C8 6.2(8)
N1 C7 C8 C9 1.2(6)
C6 C7 C8 C9 -179.1(5)
C7 C8 C9 C10 -0.8(6)
C8 C9 C10 N1 0.0(5)
C8 C9 C10 C11 179.3(5)
C9 C10 C11 O1 -4.2(8)
N1 C10 C11 O1 175.0(4)
C9 C10 C11 C12 175.6(5)
N1 C10 C11 C12 -5.2(7)
O1 C11 C12 C13 4.8(8)
C10 C11 C12 C13 -174.9(5)
C11 C12 C13 O2 -5.0(8)
C11 C12 C13 C14 173.9(5)
O2 C13 C14 N2 -174.7(4)
C12 C13 C14 N2 6.3(8)
O2 C13 C14 C15 7.8(8)
C12 C13 C14 C15 -171.2(5)
N2 C14 C15 C16 1.0(6)
C13 C14 C15 C16 178.8(5)
C14 C15 C16 C17 -0.5(6)
C15 C16 C17 N2 -0.2(6)
C15 C16 C17 C18 179.9(5)
N2 C17 C18 C19 163.6(5)
C16 C17 C18 C19 -16.4(8)
N2 C17 C18 C23 -16.8(7)
C16 C17 C18 C23 163.2(5)
C23 C18 C19 C20 0.1(8)
C17 C18 C19 C20 179.6(5)
C18 C19 C20 C21 -0.6(9)
C19 C20 C21 C22 0.6(9)
C20 C21 C22 C23 -0.1(8)
C21 C22 C23 C18 -0.4(8)
C19 C18 C23 C22 0.4(7)
C17 C18 C23 C22 -179.1(4)
C8 C7 N1 C10 -1.3(5)
C6 C7 N1 C10 179.1(4)
C9 C10 N1 C7 0.8(5)
C11 C10 N1 C7 -178.6(4)
C16 C17 N2 C14 0.8(5)
C18 C17 N2 C14 -179.2(4)
C15 C14 N2 C17 -1.2(5)
C13 C14 N2 C17 -179.1(5)
C12 C11 O1 B1 8.8(7)
C10 C11 O1 B1 -171.5(5)
C12 C13 O2 B1 -8.4(7)
C14 C13 O2 B1 172.6(5)
C13 O2 B1 F2 141.3(4)
C13 O2 B1 F1 -98.9(5)
C13 O2 B1 O1 20.5(8)
C11 O1 B1 F2 -142.2(6)
C11 O1 B1 F1 100.1(6)
C11 O1 B1 O2 -20.6(8)
Cl1 C24 C25 Cl2 -179.2(3)
C26 C27 C28 N3 157.4(4)
C29 C30 C31 N3 178.4(5)
C32 C33 C34 N3 -176.6(4)
C35 C36 C37 N3 -178.2(5)
C33 C34 N3 C31 -55.0(5)
C33 C34 N3 C28 -177.0(4)
C33 C34 N3 C37 62.7(5)
C30 C31 N3 C34 -59.5(6)
C30 C31 N3 C28 60.9(6)
C30 C31 N3 C37 179.7(5)
C27 C28 N3 C34 177.0(4)
C27 C28 N3 C31 53.5(5)
C27 C28 N3 C37 -62.4(5)
C36 C37 N3 C34 62.5(6)
C36 C37 N3 C31 -175.4(5)
C36 C37 N3 C28 -56.4(6)
